data_4511403
loop_
_publ_author_name
'Wang, Xiu-li'
'Sui, Fang-fang'
'Lin, Hong-yan'
'Zhang, Ju-wen'
'Liu, Guo-cheng'

_publ_section_title
;
 Multifunctional Cobalt(II) Coordination Polymers Tuned by Flexible
 Bis(pyridylamide) Ligands with Different Spacers and Polycarboxylates
;
_journal_issue 7
_journal_name_full 'Crystal Growth &amp; Design'
_journal_page_first 3438
_journal_paper_doi 10.1021/cg500371n
_journal_volume 14
_journal_year 2014
_chemical_formula_moiety 'C15 H14 Co N3 O6'
_chemical_formula_sum 'C15 H14 Co N3 O6'
_chemical_formula_weight 391.22
_chemical_name_systematic
; 
 ? 
;
_space_group_IT_number 15
_symmetry_cell_setting monoclinic
_symmetry_space_group_name_Hall '-C 2yc'
_symmetry_space_group_name_H-M 'C 1 2/c 1'
_atom_sites_solution_hydrogens geom
_atom_sites_solution_primary direct
_atom_sites_solution_secondary difmap
_audit_creation_method SHELXL-97
_cell_angle_alpha 90.00
_cell_angle_beta 111.0650(10)
_cell_angle_gamma 90.00
_cell_formula_units_Z 8
_cell_length_a 14.9376(12)
_cell_length_b 10.3231(8)
_cell_length_c 20.0556(15)
_cell_measurement_temperature 296(2)
_cell_measurement_theta_max 25
_cell_measurement_theta_min 2.3
_cell_volume 2886.0(4)
_computing_cell_refinement 'Bruker SAINT'
_computing_data_collection 'Bruker APEX2'
_computing_data_reduction 'Bruker SAINT'
_computing_molecular_graphics 'Bruker SHELXTL'
_computing_publication_material 'Bruker SHELXTL'
_computing_structure_refinement 'SHELXL-97 (Sheldrick, 2008)'
_computing_structure_solution 'SHELXS-97 (Sheldrick, 2008)'
_diffrn_ambient_temperature 296(2)
_diffrn_measured_fraction_theta_full 0.999
_diffrn_measured_fraction_theta_max 0.999
_diffrn_measurement_device_type 'Bruker APEX-II CCD'
_diffrn_measurement_method '\f and \w scans'
_diffrn_radiation_monochromator graphite
_diffrn_radiation_source 'fine-focus sealed tube'
_diffrn_radiation_type MoK\a
_diffrn_radiation_wavelength 0.71073
_diffrn_reflns_av_R_equivalents 0.0220
_diffrn_reflns_av_sigmaI/netI 0.0251
_diffrn_reflns_limit_h_max 9
_diffrn_reflns_limit_h_min -17
_diffrn_reflns_limit_k_max 10
_diffrn_reflns_limit_k_min -12
_diffrn_reflns_limit_l_max 23
_diffrn_reflns_limit_l_min -21
_diffrn_reflns_number 7159
_diffrn_reflns_theta_full 25.00
_diffrn_reflns_theta_max 25.00
_diffrn_reflns_theta_min 2.46
_exptl_absorpt_coefficient_mu 1.232
_exptl_absorpt_correction_T_max 0.753
_exptl_absorpt_correction_T_min 0.668
_exptl_absorpt_correction_type multi-scan
_exptl_absorpt_process_details ' SADABS, Sheldrick, 1996'
_exptl_crystal_colour purple
_exptl_crystal_density_diffrn 1.801
_exptl_crystal_density_method 'not measured'
_exptl_crystal_description block
_exptl_crystal_F_000 1600
_exptl_crystal_size_max 0.34
_exptl_crystal_size_mid 0.28
_exptl_crystal_size_min 0.23
_refine_diff_density_max 1.082
_refine_diff_density_min -0.782
_refine_diff_density_rms 0.092
_refine_ls_extinction_method none
_refine_ls_goodness_of_fit_ref 1.040
_refine_ls_hydrogen_treatment constr
_refine_ls_matrix_type full
_refine_ls_number_parameters 226
_refine_ls_number_reflns 2538
_refine_ls_number_restraints 0
_refine_ls_restrained_S_all 1.040
_refine_ls_R_factor_all 0.0497
_refine_ls_R_factor_gt 0.0430
_refine_ls_shift/su_max 0.005
_refine_ls_shift/su_mean 0.000
_refine_ls_structure_factor_coef Fsqd
_refine_ls_weighting_details 'calc w=1/[\s^2^(Fo^2^)+(0.1008P)^2^+3.3153P] where P=(Fo^2^+2Fc^2^)/3'
_refine_ls_weighting_scheme calc
_refine_ls_wR_factor_gt 0.1341
_refine_ls_wR_factor_ref 0.1383
_reflns_number_gt 2234
_reflns_number_total 2540
_reflns_threshold_expression >2sigma(I)
_cod_data_source_file cg500371n_si_002.cif
_cod_data_source_block compound-3
_cod_depositor_comments
;
The following automatic conversions were performed:

'_symmetry_cell_setting' value 'Monoclinic' changed to 'monoclinic'
according to
/usr/data/users/saulius/crontab/automatic-downloads/rss-feeds/ACS/lib/dictionaries/cif_core.dic
dictionary named 'cif_core.dic' version 2.4.2 from 2011-04-26.

Automatic conversion script
Id: cif_fix_values 2281 2013-09-26 08:29:07Z andrius 

 Adding full bibliography for 4511401--4511410.cif.
;
_cod_original_cell_volume 2885.9(4)
_cod_original_sg_symbol_H-M 'C 2/c'
_cod_database_code 4511403

loop_
_symmetry_equiv_pos_as_xyz
'x, y, z'
'-x, y, -z+1/2'
'x+1/2, y+1/2, z'
'-x+1/2, y+1/2, -z+1/2'
'-x, -y, -z'
'x, -y, z-1/2'
'-x+1/2, -y+1/2, -z'
'x+1/2, -y+1/2, z-1/2'

loop_
_atom_site_label
_atom_site_type_symbol
_atom_site_fract_x
_atom_site_fract_y
_atom_site_fract_z
_atom_site_U_iso_or_equiv
_atom_site_adp_type
_atom_site_occupancy
_atom_site_symmetry_multiplicity
_atom_site_calc_flag
_atom_site_refinement_flags
Co1 Co 0.59188(3) 0.41024(4) 0.09551(2) 0.0228(2) Uani 1 1 d .
O1 O 0.6937(2) -0.0231(2) 0.00122(14) 0.0403(7) Uani 1 1 d .
N1 N 0.5671(2) 0.2108(3) 0.10945(15) 0.0301(7) Uani 1 1 d .
C1 C 0.6069(3) 0.1140(4) 0.0866(2) 0.0335(8) Uani 1 1 d .
H1A H 0.6456 0.1331 0.0605 0.040 Uiso 1 1 calc R
O1W O 0.8356(15) -0.2758(12) 0.2042(8) 0.431(11) Uani 1 1 d .
H1WA H 0.8641 -0.2106 0.1951 0.518 Uiso 1 1 d R
H1WB H 0.8365 -0.2673 0.2466 0.518 Uiso 1 1 d R
N2 N 0.6368(3) -0.1201(3) 0.0796(2) 0.0427(9) Uani 1 1 d .
H2A H 0.6326 -0.1938 0.0983 0.051 Uiso 1 1 calc R
C2 C 0.5929(3) -0.0152(4) 0.10019(18) 0.0333(9) Uani 1 1 d .
O3 O 0.5948(2) 0.3665(3) -0.00195(12) 0.0347(6) Uani 1 1 d .
C3 C 0.5331(3) -0.0437(4) 0.1368(2) 0.0425(10) Uani 1 1 d .
H3A H 0.5214 -0.1292 0.1458 0.051 Uiso 1 1 calc R
O4 O 0.54937(17) 0.5432(2) -0.06937(12) 0.0284(5) Uani 1 1 d .
C4 C 0.4904(3) 0.0577(4) 0.1599(2) 0.0446(10) Uani 1 1 d .
H4A H 0.4500 0.0409 0.1849 0.054 Uiso 1 1 calc R
O5 O 0.62838(19) 0.3645(2) -0.34703(12) 0.0340(6) Uani 1 1 d .
N5 N 0.7496(2) 0.0692(3) -0.12473(16) 0.0284(7) Uani 1 1 d .
H5B H 0.7614 0.0357 -0.0832 0.034 Uiso 1 1 calc R
H5C H 0.7696 0.0314 -0.1550 0.034 Uiso 1 1 calc R
C5 C 0.5082(3) 0.1826(4) 0.1454(2) 0.0407(9) Uani 1 1 d .
H5A H 0.4791 0.2500 0.1608 0.049 Uiso 1 1 calc R
O6 O 0.61531(18) 0.5515(2) -0.29867(12) 0.0291(6) Uani 1 1 d .
C6 C 0.6849(3) -0.1193(3) 0.0340(2) 0.0316(8) Uani 1 1 d .
C7 C 0.7265(3) -0.2499(4) 0.0270(2) 0.0414(10) Uani 1 1 d .
H7A H 0.7732 -0.2747 0.0730 0.050 Uiso 1 1 calc R
H7B H 0.6757 -0.3141 0.0137 0.050 Uiso 1 1 calc R
C15 C 0.5855(2) 0.4316(3) -0.05688(16) 0.0226(7) Uani 1 1 d .
C16 C 0.6210(2) 0.3688(3) -0.11023(16) 0.0220(7) Uani 1 1 d .
C17 C 0.6647(2) 0.2478(3) -0.09497(16) 0.0246(7) Uani 1 1 d .
H17A H 0.6722 0.2075 -0.0518 0.030 Uiso 1 1 calc R
C18 C 0.6970(2) 0.1869(3) -0.14348(17) 0.0241(7) Uani 1 1 d .
C19 C 0.6827(2) 0.2445(3) -0.20935(17) 0.0259(7) Uani 1 1 d .
H19A H 0.7016 0.2016 -0.2429 0.031 Uiso 1 1 calc R
C20 C 0.6403(2) 0.3652(3) -0.22492(17) 0.0242(7) Uani 1 1 d .
C21 C 0.6104(2) 0.4296(3) -0.17461(17) 0.0231(7) Uani 1 1 d .
H21A H 0.5837 0.5120 -0.1843 0.028 Uiso 1 1 calc R
C22 C 0.6271(2) 0.4295(3) -0.29518(17) 0.0250(7) Uani 1 1 d .

loop_
_atom_site_aniso_label
_atom_site_aniso_U_11
_atom_site_aniso_U_22
_atom_site_aniso_U_33
_atom_site_aniso_U_23
_atom_site_aniso_U_13
_atom_site_aniso_U_12
Co1 0.0345(3) 0.0196(3) 0.0191(3) 0.00267(15) 0.0152(2) 0.00802(18)
O1 0.0590(18) 0.0210(14) 0.0474(15) 0.0039(11) 0.0272(14) 0.0070(12)
N1 0.0419(17) 0.0221(15) 0.0283(14) 0.0010(11) 0.0152(14) 0.0046(13)
C1 0.045(2) 0.0262(19) 0.037(2) 0.0013(15) 0.0243(18) 0.0033(16)
O1W 0.69(3) 0.31(2) 0.333(19) -0.126(15) 0.24(2) 0.016(19)
N2 0.061(2) 0.0138(14) 0.065(2) 0.0063(14) 0.037(2) 0.0066(14)
C2 0.040(2) 0.025(2) 0.038(2) -0.0003(14) 0.0175(17) 0.0013(15)
O3 0.0534(16) 0.0363(14) 0.0234(12) 0.0068(11) 0.0246(12) 0.0158(13)
C3 0.051(2) 0.028(2) 0.056(2) 0.0010(18) 0.028(2) -0.0076(19)
O4 0.0335(13) 0.0229(12) 0.0302(12) -0.0001(10) 0.0131(10) 0.0078(11)
C4 0.051(3) 0.037(2) 0.059(3) 0.0004(19) 0.036(2) -0.0061(19)
O5 0.0515(16) 0.0331(14) 0.0245(12) -0.0035(10) 0.0224(12) -0.0026(12)
N5 0.0400(17) 0.0234(15) 0.0282(15) 0.0043(11) 0.0201(14) 0.0129(13)
C5 0.048(2) 0.035(2) 0.049(2) -0.0002(17) 0.029(2) 0.0042(18)
O6 0.0438(15) 0.0239(12) 0.0239(12) 0.0055(9) 0.0176(11) 0.0029(11)
C6 0.039(2) 0.0187(18) 0.0357(19) -0.0018(14) 0.0121(16) 0.0012(15)
C7 0.057(3) 0.0194(19) 0.054(2) 0.0036(16) 0.027(2) 0.0075(17)
C15 0.0236(16) 0.0268(18) 0.0180(15) 0.0006(12) 0.0082(13) 0.0024(14)
C16 0.0226(16) 0.0248(16) 0.0190(14) -0.0007(13) 0.0079(12) 0.0020(14)
C17 0.0309(17) 0.0250(17) 0.0203(15) 0.0032(12) 0.0120(14) 0.0033(14)
C18 0.0283(17) 0.0206(17) 0.0261(16) 0.0027(13) 0.0132(14) 0.0047(13)
C19 0.0323(18) 0.0283(18) 0.0210(15) -0.0002(13) 0.0143(14) 0.0026(15)
C20 0.0271(17) 0.0268(18) 0.0206(16) 0.0011(13) 0.0110(13) 0.0006(14)
C21 0.0277(17) 0.0225(16) 0.0221(16) 0.0009(12) 0.0124(14) 0.0032(13)
C22 0.0269(17) 0.0301(19) 0.0202(16) 0.0021(13) 0.0111(14) -0.0002(14)

loop_
_atom_type_symbol
_atom_type_description
_atom_type_scat_dispersion_real
_atom_type_scat_dispersion_imag
_atom_type_scat_source
C C 0.0033 0.0016 'International Tables Vol C Tables 4.2.6.8 and 6.1.1.4'
H H 0.0000 0.0000 'International Tables Vol C Tables 4.2.6.8 and 6.1.1.4'
N N 0.0061 0.0033 'International Tables Vol C Tables 4.2.6.8 and 6.1.1.4'
O O 0.0106 0.0060 'International Tables Vol C Tables 4.2.6.8 and 6.1.1.4'
Co Co 0.3494 0.9721 'International Tables Vol C Tables 4.2.6.8 and 6.1.1.4'

loop_
_geom_angle_atom_site_label_1
_geom_angle_atom_site_label_2
_geom_angle_atom_site_label_3
_geom_angle
_geom_angle_site_symmetry_1
_geom_angle_site_symmetry_3
O3 Co1 O4 100.59(10) . 5_665
O3 Co1 O6 169.59(10) . 6_566
O4 Co1 O6 89.81(10) 5_665 6_566
O3 Co1 N1 88.63(11) . .
O4 Co1 N1 92.82(11) 5_665 .
O6 Co1 N1 91.34(10) 6_566 .
O3 Co1 N5 83.44(11) . 7_655
O4 Co1 N5 160.91(11) 5_665 7_655
O6 Co1 N5 86.56(10) 6_566 7_655
N1 Co1 N5 105.98(11) . 7_655
C1 N1 C5 118.6(3) . .
C1 N1 Co1 124.3(3) . .
C5 N1 Co1 117.0(2) . .
N1 C1 C2 122.5(4) . .
C6 N2 C2 127.8(3) . .
C3 C2 C1 118.7(4) . .
C3 C2 N2 116.9(3) . .
C1 C2 N2 124.3(3) . .
C15 O3 Co1 134.1(2) . .
C2 C3 C4 118.7(4) . .
C15 O4 Co1 126.7(2) . 5_665
C5 C4 C3 119.5(4) . .
C18 N5 Co1 114.9(2) . 7_655
N1 C5 C4 121.9(4) . .
C22 O6 Co1 102.4(2) . 6_565
O1 C6 N2 123.7(3) . .
O1 C6 C7 123.2(3) . .
N2 C6 C7 113.2(3) . .
C7 C7 C6 112.7(4) 7_645 .
O3 C15 O4 124.7(3) . .
O3 C15 C16 116.0(3) . .
O4 C15 C16 119.3(3) . .
C17 C16 C21 119.8(3) . .
C17 C16 C15 119.2(3) . .
C21 C16 C15 121.0(3) . .
C18 C17 C16 120.5(3) . .
C17 C18 C19 120.0(3) . .
C17 C18 N5 120.1(3) . .
C19 C18 N5 119.8(3) . .
C20 C19 C18 120.1(3) . .
C19 C20 C21 120.1(3) . .
C19 C20 C22 120.3(3) . .
C21 C20 C22 119.6(3) . .
C16 C21 C20 119.5(3) . .
O5 C22 O6 122.2(3) . .
O5 C22 C20 120.6(3) . .
O6 C22 C20 117.2(3) . .

loop_
_geom_bond_atom_site_label_1
_geom_bond_atom_site_label_2
_geom_bond_distance
_geom_bond_site_symmetry_2
Co1 O3 2.022(2) .
Co1 O4 2.040(2) 5_665
Co1 O6 2.061(2) 6_566
Co1 N1 2.128(3) .
Co1 N5 2.235(3) 7_655
O1 C6 1.224(5) .
N1 C1 1.325(5) .
N1 C5 1.354(5) .
C1 C2 1.392(5) .
N2 C6 1.352(5) .
N2 C2 1.402(5) .
C2 C3 1.377(5) .
O3 C15 1.255(4) .
C3 C4 1.389(6) .
O4 C15 1.259(4) .
O4 Co1 2.040(2) 5_665
C4 C5 1.368(6) .
O5 C22 1.243(4) .
N5 C18 1.423(4) .
N5 Co1 2.235(3) 7_655
O6 C22 1.270(4) .
O6 Co1 2.061(2) 6_565
C6 C7 1.513(5) .
C7 C7 1.487(8) 7_645
C15 C16 1.501(4) .
C16 C17 1.392(5) .
C16 C21 1.392(5) .
C17 C18 1.382(5) .
C18 C19 1.393(5) .
C19 C20 1.382(5) .
C20 C21 1.408(5) .
C20 C22 1.505(4) .
